data_9007141
loop_
_publ_author_name
'Reece, J. J.'
'Redfern, S. A. T.'
'Welch, M. D.'
'Henderson, C. M. B.'
'McCammon, C. A.'

_publ_section_title
;
 Temperature-dependent Fe-Mn order-disorder behaviour in amphiboles
 Sample: BM40798, T = 350 C
 Locality: Langban, Sweden
;
_journal_name_full 'Physics and Chemistry of Minerals'
_journal_page_first 562
_journal_page_last 570
_journal_paper_doi 10.1007/s00269-002-0267-1
_journal_volume 29
_journal_year 2002
_chemical_formula_sum 'Ca0.1 Fe3.939 H2 Mg1.249 Mn1.9 O24 Si7.812'
_chemical_name_mineral Manganogrunerite
_space_group_IT_number 12
_symmetry_space_group_name_Hall '-C 2y'
_symmetry_space_group_name_H-M 'C 1 2/m 1'
_cell_angle_alpha 90
_cell_angle_beta 102.0158
_cell_angle_gamma 90
_cell_length_a 9.66448
_cell_length_b 18.3592
_cell_length_c 5.34435
_cell_formula_units_Z 2
_cell_volume 927.483
_diffrn_ambient_temperature 623.15
_exptl_crystal_density_diffrn 3.452
_cod_original_formula_sum 'Mn1.9 Fe3.939 Mg1.249 Ca.1 Si7.812 H2 O24'
_cod_database_code 9007141

loop_
_symmetry_equiv_pos_as_xyz
x,y,z
1/2+x,1/2+y,z
x,-y,z
1/2+x,1/2-y,z
-x,y,-z
1/2-x,1/2+y,-z
-x,-y,-z
1/2-x,1/2-y,-z

loop_
_atom_site_label
_atom_site_fract_x
_atom_site_fract_y
_atom_site_fract_z
_atom_site_occupancy
_atom_site_U_iso_or_equiv
MnM1 0.00000 0.08850 0.50000 0.14400 0.01051
FeM1 0.00000 0.08850 0.50000 0.67500 0.01051
MgM1 0.00000 0.08850 0.50000 0.18100 0.01051
MnM2 0.00000 0.17960 0.00000 0.20500 0.00532
FeM2 0.00000 0.17960 0.00000 0.41500 0.00532
MgM2 0.00000 0.17960 0.00000 0.38000 0.00532
MnM3 0.00000 0.00000 0.00000 0.06600 0.02786
FeM3 0.00000 0.00000 0.00000 0.80700 0.02786
MgM3 0.00000 0.00000 0.00000 0.12700 0.02786
MnM4 0.00000 0.25320 0.50000 0.56800 0.04179
CaM4 0.00000 0.25320 0.50000 0.05000 0.04179
FeM4 0.00000 0.25320 0.50000 0.38200 0.04179
SiT1 0.28230 0.08450 0.26760 0.95300 0.01203
FeT1 0.28230 0.08450 0.26760 0.04700 0.01203
SiT2 0.30120 0.16590 0.78430 1.00000 0.01115
H1 0.20310 0.00000 0.70500 1.00000 0.12792
O1 0.11340 0.08880 0.20820 1.00000 0.01494
O2 0.12460 0.17360 0.71150 1.00000 0.01494
O3 0.11290 0.00000 0.71490 1.00000 0.00975
O4 0.37510 0.24090 0.76740 1.00000 0.01760
O5 0.34720 0.12790 0.05530 1.00000 0.01748
O6 0.34620 0.12120 0.55350 1.00000 0.01912
O7 0.33520 0.00000 0.27090 1.00000 0.01925
